data_1561783
loop_
_publ_author_name
'Mokrai, R\'eka'
'Sz\>ucs, R\'ozsa'
'Duffy, Matthew P.'
'Dorcet, Vincent'
'Roisnel, Thierry'
'Benk\>o, Zolt\'an'
'Nyul\'aszi, L\'aszl\'o'
'Bouit, Pierre-Antoine'
'Hissler, Muriel'

_publ_section_title
;
 Topologically diverse polycyclic aromatic hydrocarbons from pericyclic
 reactions with polyaromatic phospholes
;
_journal_issue 18
_journal_name_full 'New Journal of Chemistry'
_journal_page_first 8118
_journal_page_last 8124
_journal_paper_doi 10.1039/D1NJ01194D
_journal_volume 45
_journal_year 2021
_chemical_compound_source 'synthesis as described'
_chemical_formula_moiety 'C38 H28 O8'
_chemical_formula_sum 'C38 H28 O8'
_chemical_formula_weight 612.60
_space_group_crystal_system triclinic
_space_group_IT_number 2
_space_group_name_Hall '-P 1'
_space_group_name_H-M_alt 'P -1'
_atom_sites_solution_hydrogens geom
_audit_creation_method 'SHELXL-2017_1, CRYSCALC (Oct. 2018)'
_audit_update_record
;
2019-02-01 deposited with the CCDC.	2021-04-08 downloaded from the CCDC.
;
_cell_angle_alpha 87.7010(10)
_cell_angle_beta 78.0410(10)
_cell_angle_gamma 89.1850(10)
_cell_formula_units_Z 2
_cell_length_a 9.7076(4)
_cell_length_b 11.8242(4)
_cell_length_c 12.4785(4)
_cell_measurement_reflns_used 9016
_cell_measurement_temperature 150(2)
_cell_measurement_theta_max 27.45
_cell_measurement_theta_min 2.35
_cell_measurement_wavelength 0.71073
_cell_volume 1400.10(9)
_computing_cell_refinement 'APEX3 (Bruker, 2015)'
_computing_data_collection 'SAINT (Bruker, 2014)'
_computing_data_reduction 'SAINT (Bruker, 2014)'
_computing_molecular_graphics 'SXGRAPH (Farrugia, 1999), Mercury (CSD, 2016)'
_computing_publication_material 'CRYSCALC (T. Roisnel, local program, 2018)'
_computing_structure_refinement 'SHELXL-2017_1 (Sheldrick, 2017)'
_computing_structure_solution 'SHELXT (Sheldrick, 2015)'
_diffrn_ambient_temperature 150(2)
_diffrn_detector 'CCD plate'
_diffrn_measured_fraction_theta_full 0.998
_diffrn_measured_fraction_theta_max 0.991
_diffrn_measurement_device_type 'APEXII, Bruker-AXS'
_diffrn_measurement_method 'CCD rotation images, thin slices'
_diffrn_radiation_monochromator 'multilayer monochromator'
_diffrn_radiation_probe x-ray
_diffrn_radiation_source 'Incoatec microfocus sealed tube'
_diffrn_radiation_type MoK\a
_diffrn_radiation_wavelength 0.71073
_diffrn_reflns_av_R_equivalents 0.0263
_diffrn_reflns_av_unetI/netI 0.0272
_diffrn_reflns_limit_h_max 12
_diffrn_reflns_limit_h_min -12
_diffrn_reflns_limit_k_max 15
_diffrn_reflns_limit_k_min -15
_diffrn_reflns_limit_l_max 15
_diffrn_reflns_limit_l_min -16
_diffrn_reflns_number 23410
_diffrn_reflns_theta_full 25.242
_diffrn_reflns_theta_max 27.481
_diffrn_reflns_theta_min 2.935
_exptl_absorpt_coefficient_mu 0.102
_exptl_absorpt_correction_T_max 0.988
_exptl_absorpt_correction_T_min 0.936
_exptl_absorpt_correction_type multi-scan
_exptl_absorpt_process_details
;
  [Sheldrick, G.M. (2014). SADABS Bruker AXS Inc., Madison, Wisconsin, USA]
;
_exptl_crystal_colour red
_exptl_crystal_density_diffrn 1.453
_exptl_crystal_description prism
_exptl_crystal_F_000 640
_exptl_crystal_size_max 0.400
_exptl_crystal_size_mid 0.210
_exptl_crystal_size_min 0.120
_refine_diff_density_max 0.323
_refine_diff_density_min -0.231
_refine_diff_density_rms 0.045
_refine_ls_extinction_method none
_refine_ls_goodness_of_fit_ref 1.040
_refine_ls_hydrogen_treatment constr
_refine_ls_matrix_type full
_refine_ls_number_parameters 421
_refine_ls_number_reflns 6376
_refine_ls_number_restraints 0
_refine_ls_restrained_S_all 1.040
_refine_ls_R_factor_all 0.0539
_refine_ls_R_factor_gt 0.0396
_refine_ls_shift/su_max 0.000
_refine_ls_shift/su_mean 0.000
_refine_ls_structure_factor_coef Fsqd
_refine_ls_weighting_details 'w=1/[\s^2^(Fo^2^)+(0.0536P)^2^+0.4215P] where P=(Fo^2^+2Fc^2^)/3'
_refine_ls_weighting_scheme calc
_refine_ls_wR_factor_gt 0.1014
_refine_ls_wR_factor_ref 0.1098
_reflns_Friedel_coverage 0.000
_reflns_number_gt 5072
_reflns_number_total 6376
_reflns_threshold_expression >2sigma(I)
_cod_data_source_file d1nj01194d2.cif
_cod_data_source_block JOB
_cod_depositor_comments 'Adding full bibliography for 1561780--1561785.cif.'
_cod_database_code 1561783

loop_
_space_group_symop_operation_xyz
'x, y, z'
'-x, -y, -z'

loop_
_atom_site_label
_atom_site_type_symbol
_atom_site_fract_x
_atom_site_fract_y
_atom_site_fract_z
_atom_site_U_iso_or_equiv
_atom_site_adp_type
_atom_site_occupancy
_atom_site_site_symmetry_order
_atom_site_calc_flag
_atom_site_refinement_flags_posn
_atom_site_refinement_flags_adp
_atom_site_refinement_flags_occupancy
_atom_site_disorder_assembly
_atom_site_disorder_group
C1 C 0.65960(13) 0.16246(11) 0.35774(10) 0.0180(3) Uani 1 1 d . . . . .
C2 C 0.54886(13) 0.21190(11) 0.43509(10) 0.0178(3) Uani 1 1 d . . . . .
C3 C 0.52443(13) 0.17702(11) 0.54929(10) 0.0185(3) Uani 1 1 d . . . . .
C4 C 0.59870(14) 0.08206(11) 0.58158(11) 0.0195(3) Uani 1 1 d . . . . .
C5 C 0.55837(15) 0.03819(12) 0.68896(11) 0.0234(3) Uani 1 1 d . . . . .
H5 H 0.607057 -0.025453 0.712144 0.028 Uiso 1 1 calc R U . . .
C6 C 0.44841(15) 0.08626(12) 0.76201(11) 0.0252(3) Uani 1 1 d . . . . .
H6 H 0.419900 0.053058 0.833659 0.030 Uiso 1 1 calc R U . . .
C7 C 0.37946(14) 0.18173(12) 0.73241(11) 0.0228(3) Uani 1 1 d . . . . .
H7 H 0.304837 0.213828 0.784054 0.027 Uiso 1 1 calc R U . . .
C8 C 0.41853(13) 0.23174(11) 0.62685(11) 0.0198(3) Uani 1 1 d . . . . .
C9 C 0.35794(13) 0.33761(11) 0.59199(11) 0.0197(3) Uani 1 1 d . . . . .
C10 C 0.29263(14) 0.42125(12) 0.66614(11) 0.0217(3) Uani 1 1 d . . . . .
C11 C 0.24419(14) 0.52220(12) 0.62900(12) 0.0239(3) Uani 1 1 d . . . . .
H11 H 0.200830 0.576156 0.679956 0.029 Uiso 1 1 calc R U . . .
C12 C 0.25844(14) 0.54575(11) 0.51675(12) 0.0231(3) Uani 1 1 d . . . . .
C13 C 0.32534(14) 0.46989(11) 0.44218(11) 0.0218(3) Uani 1 1 d . . . . .
H13 H 0.338554 0.487647 0.365818 0.026 Uiso 1 1 calc R U . . .
C14 C 0.37430(13) 0.36559(11) 0.47945(11) 0.0198(3) Uani 1 1 d . . . . .
C15 C 0.45782(13) 0.29149(11) 0.39959(11) 0.0187(3) Uani 1 1 d . . . . .
C16 C 0.45612(14) 0.29901(11) 0.28627(11) 0.0194(3) Uani 1 1 d . . . . .
C17 C 0.56619(14) 0.25321(11) 0.21056(10) 0.0193(3) Uani 1 1 d . . . . .
C18 C 0.67884(13) 0.19467(11) 0.24603(10) 0.0182(3) Uani 1 1 d . . . . .
C19 C 0.81186(14) 0.16629(11) 0.17270(11) 0.0200(3) Uani 1 1 d . . . . .
C20 C 0.85321(14) 0.22834(12) 0.07265(11) 0.0231(3) Uani 1 1 d . . . . .
H20 H 0.792457 0.284710 0.051329 0.028 Uiso 1 1 calc R U . . .
C21 C 0.98178(15) 0.20705(13) 0.00594(11) 0.0260(3) Uani 1 1 d . . . . .
C22 C 1.07307(15) 0.12681(13) 0.03683(12) 0.0275(3) Uani 1 1 d . . . . .
H22 H 1.161974 0.113529 -0.009700 0.033 Uiso 1 1 calc R U . . .
C23 C 1.03488(14) 0.06630(12) 0.13502(12) 0.0243(3) Uani 1 1 d . . . . .
C24 C 0.90186(14) 0.08384(11) 0.20748(11) 0.0213(3) Uani 1 1 d . . . . .
C25 C 0.86109(14) 0.02805(11) 0.31603(11) 0.0212(3) Uani 1 1 d . . . . .
C26 C 0.92707(15) -0.06912(12) 0.34992(12) 0.0279(3) Uani 1 1 d . . . . .
H26 H 0.998578 -0.105478 0.298885 0.034 Uiso 1 1 calc R U . . .
C27 C 0.89029(16) -0.11302(13) 0.45585(13) 0.0309(3) Uani 1 1 d . . . . .
H27 H 0.936310 -0.179370 0.476444 0.037 Uiso 1 1 calc R U . . .
C28 C 0.78792(15) -0.06223(12) 0.53227(12) 0.0254(3) Uani 1 1 d . . . . .
H28 H 0.767877 -0.091188 0.605926 0.031 Uiso 1 1 calc R U . . .
C29 C 0.71331(13) 0.03151(11) 0.50239(11) 0.0199(3) Uani 1 1 d . . . . .
C30 C 0.74808(13) 0.07569(11) 0.39299(11) 0.0186(3) Uani 1 1 d . . . . .
C32 C 0.23258(17) 0.48297(13) 0.85046(12) 0.0314(3) Uani 1 1 d . . . . .
H32A H 0.293258 0.549630 0.834026 0.047 Uiso 1 1 calc R U . . .
H32B H 0.231799 0.454237 0.925348 0.047 Uiso 1 1 calc R U . . .
H32C H 0.136597 0.503918 0.843799 0.047 Uiso 1 1 calc R U . . .
C33 C 0.21542(17) 0.67535(13) 0.37661(13) 0.0322(3) Uani 1 1 d . . . . .
H33A H 0.314545 0.677258 0.338849 0.048 Uiso 1 1 calc R U . . .
H33B H 0.171939 0.749527 0.367808 0.048 Uiso 1 1 calc R U . . .
H33C H 0.165990 0.617634 0.345042 0.048 Uiso 1 1 calc R U . . .
C34 C 0.93513(18) 0.32786(17) -0.13933(14) 0.0435(4) Uani 1 1 d . . . . .
H34A H 0.853749 0.281369 -0.143447 0.065 Uiso 1 1 calc R U . . .
H34B H 0.980678 0.355085 -0.213216 0.065 Uiso 1 1 calc R U . . .
H34C H 0.903761 0.392657 -0.093708 0.065 Uiso 1 1 calc R U . . .
C35 C 1.25697(15) -0.02978(14) 0.09714(13) 0.0322(3) Uani 1 1 d . . . . .
H35A H 1.242431 -0.055177 0.026530 0.048 Uiso 1 1 calc R U . . .
H35B H 1.309573 -0.087812 0.130528 0.048 Uiso 1 1 calc R U . . .
H35C H 1.310388 0.040929 0.085649 0.048 Uiso 1 1 calc R U . . .
C36 C 0.32570(14) 0.34075(11) 0.24902(11) 0.0216(3) Uani 1 1 d . . . . .
C37 C 0.07937(15) 0.32289(14) 0.28421(14) 0.0338(4) Uani 1 1 d . . . . .
H37A H 0.064245 0.402891 0.301170 0.051 Uiso 1 1 calc R U . . .
H37B H 0.004095 0.277554 0.329901 0.051 Uiso 1 1 calc R U . . .
H37C H 0.078659 0.313231 0.206694 0.051 Uiso 1 1 calc R U . . .
C38 C 0.54639(14) 0.24631(11) 0.09409(11) 0.0205(3) Uani 1 1 d . . . . .
C39 C 0.52869(19) 0.34397(14) -0.07003(12) 0.0356(4) Uani 1 1 d . . . . .
H39A H 0.585513 0.288262 -0.116357 0.053 Uiso 1 1 calc R U . . .
H39B H 0.544348 0.419456 -0.105559 0.053 Uiso 1 1 calc R U . . .
H39C H 0.428820 0.324672 -0.059506 0.053 Uiso 1 1 calc R U . . .
O1 O 0.28515(11) 0.39723(8) 0.77504(8) 0.0274(2) Uani 1 1 d . . . . .
O2 O 0.20641(11) 0.64875(8) 0.48979(8) 0.0285(2) Uani 1 1 d . . . . .
O3 O 1.03194(11) 0.26228(10) -0.09271(8) 0.0347(3) Uani 1 1 d . . . . .
O4 O 1.12347(10) -0.01123(9) 0.16823(9) 0.0310(2) Uani 1 1 d . . . . .
O5 O 0.31951(11) 0.41047(10) 0.17748(9) 0.0388(3) Uani 1 1 d . . . . .
O6 O 0.21340(10) 0.28611(8) 0.30608(8) 0.0259(2) Uani 1 1 d . . . . .
O7 O 0.50923(11) 0.16076(8) 0.06022(8) 0.0287(2) Uani 1 1 d . . . . .
O8 O 0.56921(11) 0.34328(8) 0.03547(8) 0.0279(2) Uani 1 1 d . . . . .

loop_
_atom_site_aniso_label
_atom_site_aniso_U_11
_atom_site_aniso_U_22
_atom_site_aniso_U_33
_atom_site_aniso_U_23
_atom_site_aniso_U_13
_atom_site_aniso_U_12
C1 0.0187(6) 0.0168(6) 0.0188(6) 0.0007(5) -0.0046(5) -0.0010(5)
C2 0.0192(6) 0.0174(6) 0.0164(6) 0.0007(5) -0.0033(5) -0.0007(5)
C3 0.0188(6) 0.0189(6) 0.0179(6) 0.0005(5) -0.0043(5) -0.0013(5)
C4 0.0206(6) 0.0194(6) 0.0191(6) 0.0005(5) -0.0059(5) -0.0012(5)
C5 0.0284(7) 0.0212(7) 0.0211(7) 0.0037(5) -0.0074(6) 0.0016(5)
C6 0.0322(8) 0.0260(7) 0.0166(7) 0.0040(5) -0.0038(6) -0.0021(6)
C7 0.0248(7) 0.0240(7) 0.0185(7) -0.0002(5) -0.0020(5) -0.0003(5)
C8 0.0198(6) 0.0211(7) 0.0186(7) -0.0001(5) -0.0043(5) -0.0007(5)
C9 0.0184(6) 0.0209(7) 0.0193(7) 0.0002(5) -0.0029(5) -0.0004(5)
C10 0.0190(6) 0.0257(7) 0.0194(7) -0.0007(5) -0.0018(5) -0.0008(5)
C11 0.0208(7) 0.0233(7) 0.0263(7) -0.0047(6) -0.0012(5) 0.0035(5)
C12 0.0208(7) 0.0198(7) 0.0289(7) 0.0014(6) -0.0061(6) 0.0026(5)
C13 0.0220(7) 0.0230(7) 0.0205(7) 0.0008(5) -0.0049(5) 0.0021(5)
C14 0.0177(6) 0.0208(7) 0.0206(7) 0.0002(5) -0.0035(5) 0.0014(5)
C15 0.0189(6) 0.0180(6) 0.0184(6) 0.0030(5) -0.0027(5) -0.0008(5)
C16 0.0208(6) 0.0170(6) 0.0197(7) 0.0034(5) -0.0036(5) -0.0001(5)
C17 0.0226(6) 0.0169(6) 0.0177(6) 0.0025(5) -0.0035(5) -0.0014(5)
C18 0.0207(6) 0.0155(6) 0.0180(6) -0.0002(5) -0.0032(5) -0.0004(5)
C19 0.0209(6) 0.0206(7) 0.0182(7) -0.0029(5) -0.0032(5) -0.0016(5)
C20 0.0231(7) 0.0249(7) 0.0213(7) -0.0002(5) -0.0048(5) -0.0013(5)
C21 0.0264(7) 0.0310(8) 0.0191(7) 0.0005(6) -0.0012(5) -0.0064(6)
C22 0.0227(7) 0.0328(8) 0.0246(7) -0.0059(6) 0.0014(6) 0.0001(6)
C23 0.0220(7) 0.0255(7) 0.0250(7) -0.0048(6) -0.0033(5) 0.0021(5)
C24 0.0209(7) 0.0221(7) 0.0207(7) -0.0039(5) -0.0032(5) 0.0006(5)
C25 0.0191(6) 0.0224(7) 0.0225(7) -0.0011(5) -0.0049(5) 0.0008(5)
C26 0.0238(7) 0.0279(8) 0.0298(8) -0.0002(6) -0.0011(6) 0.0089(6)
C27 0.0301(8) 0.0273(8) 0.0340(8) 0.0073(6) -0.0055(6) 0.0107(6)
C28 0.0254(7) 0.0266(7) 0.0233(7) 0.0065(6) -0.0042(6) 0.0034(6)
C29 0.0200(6) 0.0198(7) 0.0205(7) 0.0014(5) -0.0057(5) -0.0001(5)
C30 0.0188(6) 0.0180(6) 0.0195(7) -0.0003(5) -0.0048(5) 0.0001(5)
C32 0.0391(9) 0.0297(8) 0.0234(8) -0.0085(6) -0.0006(6) 0.0013(6)
C33 0.0404(9) 0.0265(8) 0.0324(8) 0.0018(6) -0.0152(7) 0.0093(6)
C34 0.0340(9) 0.0652(12) 0.0296(9) 0.0191(8) -0.0059(7) -0.0095(8)
C35 0.0194(7) 0.0387(9) 0.0367(9) -0.0078(7) -0.0007(6) 0.0051(6)
C36 0.0237(7) 0.0227(7) 0.0180(7) 0.0013(5) -0.0036(5) 0.0028(5)
C37 0.0215(7) 0.0385(9) 0.0432(9) 0.0025(7) -0.0116(6) 0.0027(6)
C38 0.0193(6) 0.0222(7) 0.0194(7) 0.0013(5) -0.0027(5) 0.0017(5)
C39 0.0498(10) 0.0388(9) 0.0209(8) 0.0063(7) -0.0153(7) 0.0013(7)
O1 0.0359(6) 0.0263(5) 0.0183(5) -0.0033(4) -0.0012(4) 0.0052(4)
O2 0.0330(6) 0.0224(5) 0.0299(6) -0.0002(4) -0.0071(4) 0.0092(4)
O3 0.0311(6) 0.0456(7) 0.0231(5) 0.0089(5) 0.0023(4) -0.0022(5)
O4 0.0216(5) 0.0362(6) 0.0318(6) -0.0001(5) 0.0015(4) 0.0092(4)
O5 0.0306(6) 0.0479(7) 0.0363(6) 0.0232(5) -0.0077(5) 0.0037(5)
O6 0.0211(5) 0.0278(5) 0.0291(5) 0.0059(4) -0.0072(4) 0.0002(4)
O7 0.0354(6) 0.0260(5) 0.0254(5) -0.0022(4) -0.0075(4) -0.0038(4)
O8 0.0411(6) 0.0251(5) 0.0189(5) 0.0056(4) -0.0109(4) -0.0020(4)

loop_
_atom_type_symbol
_atom_type_description
_atom_type_scat_dispersion_real
_atom_type_scat_dispersion_imag
_atom_type_scat_source
C C 0.0033 0.0016 'International Tables Vol C Tables 4.2.6.8 and 6.1.1.4'
H H 0.0000 0.0000 'International Tables Vol C Tables 4.2.6.8 and 6.1.1.4'
O O 0.0106 0.0060 'International Tables Vol C Tables 4.2.6.8 and 6.1.1.4'

loop_
_geom_angle_atom_site_label_1
_geom_angle_atom_site_label_2
_geom_angle_atom_site_label_3
_geom_angle
_geom_angle_site_symmetry_1
_geom_angle_site_symmetry_3
_geom_angle_publ_flag
C18 C1 C2 119.92(11) . . ?
C18 C1 C30 119.85(11) . . ?
C2 C1 C30 120.17(11) . . ?
C15 C2 C1 120.02(11) . . ?
C15 C2 C3 119.22(11) . . ?
C1 C2 C3 120.69(11) . . ?
C4 C3 C8 120.67(11) . . ?
C4 C3 C2 119.01(12) . . ?
C8 C3 C2 120.12(11) . . ?
C5 C4 C3 118.38(12) . . ?
C5 C4 C29 121.78(12) . . ?
C3 C4 C29 119.83(11) . . ?
C6 C5 C4 120.83(12) . . ?
C6 C5 H5 119.6 . . ?
C4 C5 H5 119.6 . . ?
C7 C6 C5 121.04(12) . . ?
C7 C6 H6 119.5 . . ?
C5 C6 H6 119.5 . . ?
C6 C7 C8 120.62(13) . . ?
C6 C7 H7 119.7 . . ?
C8 C7 H7 119.7 . . ?
C7 C8 C3 118.12(12) . . ?
C7 C8 C9 123.80(12) . . ?
C3 C8 C9 118.08(11) . . ?
C14 C9 C10 116.63(12) . . ?
C14 C9 C8 119.44(12) . . ?
C10 C9 C8 123.69(12) . . ?
O1 C10 C11 121.82(12) . . ?
O1 C10 C9 116.63(12) . . ?
C11 C10 C9 121.52(12) . . ?
C10 C11 C12 120.29(13) . . ?
C10 C11 H11 119.9 . . ?
C12 C11 H11 119.9 . . ?
O2 C12 C13 124.69(12) . . ?
O2 C12 C11 114.95(12) . . ?
C13 C12 C11 120.32(12) . . ?
C12 C13 C14 119.80(12) . . ?
C12 C13 H13 120.1 . . ?
C14 C13 H13 120.1 . . ?
C9 C14 C13 121.37(12) . . ?
C9 C14 C15 119.37(11) . . ?
C13 C14 C15 118.87(12) . . ?
C2 C15 C16 117.86(12) . . ?
C2 C15 C14 118.95(11) . . ?
C16 C15 C14 123.13(11) . . ?
C17 C16 C15 120.14(11) . . ?
C17 C16 C36 119.36(11) . . ?
C15 C16 C36 119.87(11) . . ?
C16 C17 C18 120.58(12) . . ?
C16 C17 C38 117.28(11) . . ?
C18 C17 C38 120.91(12) . . ?
C1 C18 C17 117.57(11) . . ?
C1 C18 C19 118.83(11) . . ?
C17 C18 C19 123.60(11) . . ?
C20 C19 C24 121.16(12) . . ?
C20 C19 C18 119.21(12) . . ?
C24 C19 C18 119.42(11) . . ?
C21 C20 C19 119.80(13) . . ?
C21 C20 H20 120.1 . . ?
C19 C20 H20 120.1 . . ?
O3 C21 C20 124.48(13) . . ?
O3 C21 C22 114.63(12) . . ?
C20 C21 C22 120.88(13) . . ?
C23 C22 C21 120.03(13) . . ?
C23 C22 H22 120.0 . . ?
C21 C22 H22 120.0 . . ?
O4 C23 C22 121.21(12) . . ?
O4 C23 C24 117.08(12) . . ?
C22 C23 C24 121.70(13) . . ?
C19 C24 C23 116.42(12) . . ?
C19 C24 C25 119.78(12) . . ?
C23 C24 C25 123.64(12) . . ?
C26 C25 C30 117.57(12) . . ?
C26 C25 C24 124.12(12) . . ?
C30 C25 C24 118.31(11) . . ?
C27 C26 C25 121.29(13) . . ?
C27 C26 H26 119.4 . . ?
C25 C26 H26 119.4 . . ?
C28 C27 C26 121.01(13) . . ?
C28 C27 H27 119.5 . . ?
C26 C27 H27 119.5 . . ?
C27 C28 C29 120.51(13) . . ?
C27 C28 H28 119.7 . . ?
C29 C28 H28 119.7 . . ?
C28 C29 C30 118.83(12) . . ?
C28 C29 C4 120.87(12) . . ?
C30 C29 C4 120.27(11) . . ?
C29 C30 C25 120.52(11) . . ?
C29 C30 C1 119.04(11) . . ?
C25 C30 C1 120.19(11) . . ?
O1 C32 H32A 109.5 . . ?
O1 C32 H32B 109.5 . . ?
H32A C32 H32B 109.5 . . ?
O1 C32 H32C 109.5 . . ?
H32A C32 H32C 109.5 . . ?
H32B C32 H32C 109.5 . . ?
O2 C33 H33A 109.5 . . ?
O2 C33 H33B 109.5 . . ?
H33A C33 H33B 109.5 . . ?
O2 C33 H33C 109.5 . . ?
H33A C33 H33C 109.5 . . ?
H33B C33 H33C 109.5 . . ?
O3 C34 H34A 109.5 . . ?
O3 C34 H34B 109.5 . . ?
H34A C34 H34B 109.5 . . ?
O3 C34 H34C 109.5 . . ?
H34A C34 H34C 109.5 . . ?
H34B C34 H34C 109.5 . . ?
O4 C35 H35A 109.5 . . ?
O4 C35 H35B 109.5 . . ?
H35A C35 H35B 109.5 . . ?
O4 C35 H35C 109.5 . . ?
H35A C35 H35C 109.5 . . ?
H35B C35 H35C 109.5 . . ?
O5 C36 O6 123.18(13) . . ?
O5 C36 C16 127.03(13) . . ?
O6 C36 C16 109.77(11) . . ?
O6 C37 H37A 109.5 . . ?
O6 C37 H37B 109.5 . . ?
H37A C37 H37B 109.5 . . ?
O6 C37 H37C 109.5 . . ?
H37A C37 H37C 109.5 . . ?
H37B C37 H37C 109.5 . . ?
O7 C38 O8 124.04(12) . . ?
O7 C38 C17 121.81(12) . . ?
O8 C38 C17 114.12(11) . . ?
O8 C39 H39A 109.5 . . ?
O8 C39 H39B 109.5 . . ?
H39A C39 H39B 109.5 . . ?
O8 C39 H39C 109.5 . . ?
H39A C39 H39C 109.5 . . ?
H39B C39 H39C 109.5 . . ?
C10 O1 C32 118.06(11) . . ?
C12 O2 C33 117.00(11) . . ?
C21 O3 C34 117.39(12) . . ?
C23 O4 C35 117.94(11) . . ?
C36 O6 C37 115.86(11) . . ?
C38 O8 C39 115.06(11) . . ?

loop_
_geom_bond_atom_site_label_1
_geom_bond_atom_site_label_2
_geom_bond_distance
_geom_bond_site_symmetry_2
_geom_bond_publ_flag
C1 C18 1.4053(18) . ?
C1 C2 1.4235(18) . ?
C1 C30 1.4419(18) . ?
C2 C15 1.4028(18) . ?
C2 C3 1.4398(18) . ?
C3 C4 1.4155(18) . ?
C3 C8 1.4252(18) . ?
C4 C5 1.3965(18) . ?
C4 C29 1.4644(18) . ?
C5 C6 1.384(2) . ?
C5 H5 0.9500 . ?
C6 C7 1.3806(19) . ?
C6 H6 0.9500 . ?
C7 C8 1.4020(18) . ?
C7 H7 0.9500 . ?
C8 C9 1.4642(18) . ?
C9 C14 1.4067(18) . ?
C9 C10 1.4312(19) . ?
C10 O1 1.3642(16) . ?
C10 C11 1.375(2) . ?
C11 C12 1.396(2) . ?
C11 H11 0.9500 . ?
C12 O2 1.3681(16) . ?
C12 C13 1.3756(19) . ?
C13 C14 1.4113(18) . ?
C13 H13 0.9500 . ?
C14 C15 1.4605(18) . ?
C15 C16 1.4167(18) . ?
C16 C17 1.3906(18) . ?
C16 C36 1.5067(18) . ?
C17 C18 1.4231(18) . ?
C17 C38 1.5105(18) . ?
C18 C19 1.4629(18) . ?
C19 C20 1.4090(19) . ?
C19 C24 1.4146(19) . ?
C20 C21 1.3752(19) . ?
C20 H20 0.9500 . ?
C21 O3 1.3693(17) . ?
C21 C22 1.387(2) . ?
C22 C23 1.378(2) . ?
C22 H22 0.9500 . ?
C23 O4 1.3588(17) . ?
C23 C24 1.4324(19) . ?
C24 C25 1.4629(19) . ?
C25 C26 1.4006(19) . ?
C25 C30 1.4256(18) . ?
C26 C27 1.378(2) . ?
C26 H26 0.9500 . ?
C27 C28 1.376(2) . ?
C27 H27 0.9500 . ?
C28 C29 1.3957(19) . ?
C28 H28 0.9500 . ?
C29 C30 1.4168(18) . ?
C32 O1 1.4271(17) . ?
C32 H32A 0.9800 . ?
C32 H32B 0.9800 . ?
C32 H32C 0.9800 . ?
C33 O2 1.4196(18) . ?
C33 H33A 0.9800 . ?
C33 H33B 0.9800 . ?
C33 H33C 0.9800 . ?
C34 O3 1.412(2) . ?
C34 H34A 0.9800 . ?
C34 H34B 0.9800 . ?
C34 H34C 0.9800 . ?
C35 O4 1.4303(17) . ?
C35 H35A 0.9800 . ?
C35 H35B 0.9800 . ?
C35 H35C 0.9800 . ?
C36 O5 1.2008(16) . ?
C36 O6 1.3321(16) . ?
C37 O6 1.4415(17) . ?
C37 H37A 0.9800 . ?
C37 H37B 0.9800 . ?
C37 H37C 0.9800 . ?
C38 O7 1.1999(17) . ?
C38 O8 1.3311(16) . ?
C39 O8 1.4497(17) . ?
C39 H39A 0.9800 . ?
C39 H39B 0.9800 . ?
C39 H39C 0.9800 . ?

loop_
_geom_torsion_atom_site_label_1
_geom_torsion_atom_site_label_2
_geom_torsion_atom_site_label_3
_geom_torsion_atom_site_label_4
_geom_torsion
_geom_torsion_site_symmetry_1
_geom_torsion_site_symmetry_2
_geom_torsion_site_symmetry_3
_geom_torsion_site_symmetry_4
_geom_torsion_publ_flag
C18 C1 C2 C15 0.91(18) . . . . ?
C30 C1 C2 C15 -176.27(12) . . . . ?
C18 C1 C2 C3 177.78(12) . . . . ?
C30 C1 C2 C3 0.60(18) . . . . ?
C15 C2 C3 C4 168.11(12) . . . . ?
C1 C2 C3 C4 -8.79(18) . . . . ?
C15 C2 C3 C8 -6.74(18) . . . . ?
C1 C2 C3 C8 176.37(12) . . . . ?
C8 C3 C4 C5 4.80(19) . . . . ?
C2 C3 C4 C5 -170.01(12) . . . . ?
C8 C3 C4 C29 -176.07(12) . . . . ?
C2 C3 C4 C29 9.12(18) . . . . ?
C3 C4 C5 C6 0.1(2) . . . . ?
C29 C4 C5 C6 -179.04(13) . . . . ?
C4 C5 C6 C7 -2.8(2) . . . . ?
C5 C6 C7 C8 0.6(2) . . . . ?
C6 C7 C8 C3 4.1(2) . . . . ?
C6 C7 C8 C9 -175.17(13) . . . . ?
C4 C3 C8 C7 -6.87(18) . . . . ?
C2 C3 C8 C7 167.88(12) . . . . ?
C4 C3 C8 C9 172.48(12) . . . . ?
C2 C3 C8 C9 -12.77(18) . . . . ?
C7 C8 C9 C14 -163.05(13) . . . . ?
C3 C8 C9 C14 17.65(18) . . . . ?
C7 C8 C9 C10 22.9(2) . . . . ?
C3 C8 C9 C10 -156.42(12) . . . . ?
C14 C9 C10 O1 -175.80(11) . . . . ?
C8 C9 C10 O1 -1.59(19) . . . . ?
C14 C9 C10 C11 2.12(19) . . . . ?
C8 C9 C10 C11 176.34(13) . . . . ?
O1 C10 C11 C12 177.52(12) . . . . ?
C9 C10 C11 C12 -0.3(2) . . . . ?
C10 C11 C12 O2 -179.96(12) . . . . ?
C10 C11 C12 C13 -2.2(2) . . . . ?
O2 C12 C13 C14 -179.71(12) . . . . ?
C11 C12 C13 C14 2.8(2) . . . . ?
C10 C9 C14 C13 -1.54(19) . . . . ?
C8 C9 C14 C13 -176.01(12) . . . . ?
C10 C9 C14 C15 171.23(12) . . . . ?
C8 C9 C14 C15 -3.25(18) . . . . ?
C12 C13 C14 C9 -0.9(2) . . . . ?
C12 C13 C14 C15 -173.67(12) . . . . ?
C1 C2 C15 C16 15.74(18) . . . . ?
C3 C2 C15 C16 -161.18(12) . . . . ?
C1 C2 C15 C14 -161.65(12) . . . . ?
C3 C2 C15 C14 21.43(18) . . . . ?
C9 C14 C15 C2 -16.45(18) . . . . ?
C13 C14 C15 C2 156.49(12) . . . . ?
C9 C14 C15 C16 166.30(12) . . . . ?
C13 C14 C15 C16 -20.75(19) . . . . ?
C2 C15 C16 C17 -17.42(18) . . . . ?
C14 C15 C16 C17 159.85(12) . . . . ?
C2 C15 C16 C36 153.42(12) . . . . ?
C14 C15 C16 C36 -29.31(19) . . . . ?
C15 C16 C17 C18 2.39(19) . . . . ?
C36 C16 C17 C18 -168.49(12) . . . . ?
C15 C16 C17 C38 169.83(12) . . . . ?
C36 C16 C17 C38 -1.05(18) . . . . ?
C2 C1 C18 C17 -15.82(18) . . . . ?
C30 C1 C18 C17 161.37(12) . . . . ?
C2 C1 C18 C19 164.43(12) . . . . ?
C30 C1 C18 C19 -18.38(18) . . . . ?
C16 C17 C18 C1 14.27(18) . . . . ?
C38 C17 C18 C1 -152.71(12) . . . . ?
C16 C17 C18 C19 -166.00(12) . . . . ?
C38 C17 C18 C19 27.02(19) . . . . ?
C1 C18 C19 C20 -158.49(12) . . . . ?
C17 C18 C19 C20 21.77(19) . . . . ?
C1 C18 C19 C24 16.24(18) . . . . ?
C17 C18 C19 C24 -163.49(12) . . . . ?
C24 C19 C20 C21 1.5(2) . . . . ?
C18 C19 C20 C21 176.17(12) . . . . ?
C19 C20 C21 O3 179.95(13) . . . . ?
C19 C20 C21 C22 -1.4(2) . . . . ?
O3 C21 C22 C23 179.44(13) . . . . ?
C20 C21 C22 C23 0.7(2) . . . . ?
C21 C22 C23 O4 -178.69(13) . . . . ?
C21 C22 C23 C24 0.0(2) . . . . ?
C20 C19 C24 C23 -0.90(19) . . . . ?
C18 C19 C24 C23 -175.52(12) . . . . ?
C20 C19 C24 C25 174.61(12) . . . . ?
C18 C19 C24 C25 -0.02(19) . . . . ?
O4 C23 C24 C19 178.87(12) . . . . ?
C22 C23 C24 C19 0.2(2) . . . . ?
O4 C23 C24 C25 3.6(2) . . . . ?
C22 C23 C24 C25 -175.16(13) . . . . ?
C19 C24 C25 C26 166.77(13) . . . . ?
C23 C24 C25 C26 -18.1(2) . . . . ?
C19 C24 C25 C30 -13.86(19) . . . . ?
C23 C24 C25 C30 161.30(13) . . . . ?
C30 C25 C26 C27 -4.0(2) . . . . ?
C24 C25 C26 C27 175.33(14) . . . . ?
C25 C26 C27 C28 -0.5(2) . . . . ?
C26 C27 C28 C29 3.6(2) . . . . ?
C27 C28 C29 C30 -2.1(2) . . . . ?
C27 C28 C29 C4 176.44(13) . . . . ?
C5 C4 C29 C28 -0.8(2) . . . . ?
C3 C4 C29 C28 -179.91(12) . . . . ?
C5 C4 C29 C30 177.71(12) . . . . ?
C3 C4 C29 C30 -1.39(19) . . . . ?
C28 C29 C30 C25 -2.52(19) . . . . ?
C4 C29 C30 C25 178.93(12) . . . . ?
C28 C29 C30 C1 171.77(12) . . . . ?
C4 C29 C30 C1 -6.78(18) . . . . ?
C26 C25 C30 C29 5.49(19) . . . . ?
C24 C25 C30 C29 -173.91(12) . . . . ?
C26 C25 C30 C1 -168.73(12) . . . . ?
C24 C25 C30 C1 11.86(18) . . . . ?
C18 C1 C30 C29 -170.00(12) . . . . ?
C2 C1 C30 C29 7.18(18) . . . . ?
C18 C1 C30 C25 4.31(18) . . . . ?
C2 C1 C30 C25 -178.51(12) . . . . ?
C17 C16 C36 O5 -56.5(2) . . . . ?
C15 C16 C36 O5 132.58(16) . . . . ?
C17 C16 C36 O6 121.85(13) . . . . ?
C15 C16 C36 O6 -49.05(16) . . . . ?
C16 C17 C38 O7 -97.78(16) . . . . ?
C18 C17 C38 O7 69.61(18) . . . . ?
C16 C17 C38 O8 80.15(15) . . . . ?
C18 C17 C38 O8 -112.45(14) . . . . ?
C11 C10 O1 C32 -3.59(19) . . . . ?
C9 C10 O1 C32 174.33(12) . . . . ?
C13 C12 O2 C33 3.9(2) . . . . ?
C11 C12 O2 C33 -178.50(12) . . . . ?
C20 C21 O3 C34 -13.7(2) . . . . ?
C22 C21 O3 C34 167.60(14) . . . . ?
C22 C23 O4 C35 -1.1(2) . . . . ?
C24 C23 O4 C35 -179.86(13) . . . . ?
O5 C36 O6 C37 -5.6(2) . . . . ?
C16 C36 O6 C37 175.97(12) . . . . ?
O7 C38 O8 C39 7.6(2) . . . . ?
C17 C38 O8 C39 -170.27(12) . . . . ?
